data_4311687
loop_
_publ_author_name
'Sim\'eon Ponou'
'Thomas F. F\"assler'

_publ_contact_author_address
;
   Anorganisch-chemisches Institut der Technischen Universiti\"at M\"unchen,
   Lichtenbergstrasse 4,
   85747 Garching, Germany
;
_publ_contact_author_email Thomas.Faessler@lrz.tu-muenchen.de
_publ_contact_author_fax '+49-(0) 89 289 13186'
_publ_contact_author_name 'T. F. Faessler'
_publ_contact_author_phone '+49-(0) 89 289 13131'
_publ_section_title
;
 Nonclassical Bonding in the Novel Structure of Ba2Bi3 and Unexpected Site
 Preference in the Coloring Variant Ba2BiSb2
;
_journal_name_full 'Inorganic Chemistry'
_journal_page_first 6124
_journal_page_last 6126
_journal_paper_doi 10.1021/ic0495719
_journal_volume 43
_journal_year 2004
_chemical_formula_sum 'Ba2 Bi Sb2'
_chemical_formula_weight 727.16
_chemical_name_systematic
; 
 ? 
;
_space_group_IT_number 71
_symmetry_cell_setting orthorhombic
_symmetry_space_group_name_Hall '-I 2 2'
_symmetry_space_group_name_H-M 'I m m m'
_atom_sites_solution_hydrogens geom
_atom_sites_solution_primary direct
_atom_sites_solution_secondary difmap
_audit_creation_method SHELXL-97
_cell_angle_alpha 90.00
_cell_angle_beta 90.00
_cell_angle_gamma 90.00
_cell_formula_units_Z 2
_cell_length_a 4.8026(10)
_cell_length_b 7.6878(15)
_cell_length_c 9.900(2)
_cell_measurement_reflns_used 1899
_cell_measurement_temperature 293(2)
_cell_measurement_theta_max 59.53
_cell_measurement_theta_min 2.29
_cell_volume 365.52(13)
_computing_cell_refinement 'STOE X-AREA'
_computing_data_collection 'STOE X-AREA'
_computing_data_reduction 'STOE X-RED'
_computing_structure_refinement 'SHELXL-97 (Sheldrick, 1997)'
_computing_structure_solution 'SHELXS-97 (Sheldrick, 1990)'
_diffrn_ambient_temperature 293(2)
_diffrn_detector_area_resol_mean 6.67
_diffrn_measured_fraction_theta_full 0.997
_diffrn_measured_fraction_theta_max 0.997
_diffrn_measurement_device_type 'STOE IPDS 2'
_diffrn_measurement_method 'rotation method'
_diffrn_radiation_monochromator graphite
_diffrn_radiation_source 'fine-focus sealed tube'
_diffrn_radiation_type MoK\a
_diffrn_radiation_wavelength 0.71073
_diffrn_reflns_av_R_equivalents 0.0833
_diffrn_reflns_av_sigmaI/netI 0.0248
_diffrn_reflns_limit_h_max 6
_diffrn_reflns_limit_h_min -6
_diffrn_reflns_limit_k_max 10
_diffrn_reflns_limit_k_min -10
_diffrn_reflns_limit_l_max 13
_diffrn_reflns_limit_l_min -13
_diffrn_reflns_number 1818
_diffrn_reflns_theta_full 29.41
_diffrn_reflns_theta_max 29.41
_diffrn_reflns_theta_min 3.36
_exptl_absorpt_coefficient_mu 41.771
_exptl_absorpt_correction_T_max 0.1039
_exptl_absorpt_correction_T_min 0.0258
_exptl_absorpt_correction_type numerical
_exptl_absorpt_process_details 'X-Shape (Stoe)'
_exptl_crystal_colour grey_metallic
_exptl_crystal_density_diffrn 6.607
_exptl_crystal_density_method 'not measured'
_exptl_crystal_description polyhedral
_exptl_crystal_F_000 594
_exptl_crystal_size_max 0.20
_exptl_crystal_size_mid 0.13
_exptl_crystal_size_min 0.10
_refine_diff_density_max 2.721
_refine_diff_density_min -2.331
_refine_diff_density_rms 0.694
_refine_ls_extinction_coef 0.0108(17)
_refine_ls_extinction_expression Fc^*^=kFc[1+0.001xFc^2^\l^3^/sin(2\q)]^-1/4^
_refine_ls_extinction_method SHELXL
_refine_ls_goodness_of_fit_ref 1.125
_refine_ls_hydrogen_treatment mixed
_refine_ls_matrix_type full
_refine_ls_number_parameters 13
_refine_ls_number_reflns 316
_refine_ls_number_restraints 0
_refine_ls_restrained_S_all 1.125
_refine_ls_R_factor_all 0.0546
_refine_ls_R_factor_gt 0.0511
_refine_ls_shift/su_max 0.000
_refine_ls_shift/su_mean 0.000
_refine_ls_structure_factor_coef Fsqd
_refine_ls_weighting_details 'calc w=1/[\s^2^(Fo^2^)+(0.0999P)^2^+0.0000P] where P=(Fo^2^+2Fc^2^)/3'
_refine_ls_weighting_scheme calc
_refine_ls_wR_factor_gt 0.1381
_refine_ls_wR_factor_ref 0.1397
_reflns_number_gt 266
_reflns_number_total 316
_reflns_threshold_expression >2sigma(I)
_cod_data_source_file ic0495719si20040401_013349.cif
_cod_data_source_block Ba2BiSb2
_cod_depositor_comments
;
The following automatic conversions were performed:
'_symmetry_cell_setting' value 'Orthorhombic' changed to 'orthorhombic'
according to '/home/saulius/struct/CIF-dictionaries/cif_core.dic'
dictionary named 'cif_core.dic' version 2.4.1 from 2010-06-29.

Automatic conversion script
Id: cif_fix_enum 1527 2010-12-29 10:47:43Z saulius 
;
_cod_database_code 4311687

loop_
_symmetry_equiv_pos_as_xyz
'x, y, z'
'-x, -y, z'
'-x, y, -z'
'x, -y, -z'
'x+1/2, y+1/2, z+1/2'
'-x+1/2, -y+1/2, z+1/2'
'-x+1/2, y+1/2, -z+1/2'
'x+1/2, -y+1/2, -z+1/2'
'-x, -y, -z'
'x, y, -z'
'x, -y, z'
'-x, y, z'
'-x+1/2, -y+1/2, -z+1/2'
'x+1/2, y+1/2, -z+1/2'
'x+1/2, -y+1/2, z+1/2'
'-x+1/2, y+1/2, z+1/2'

loop_
_atom_site_label
_atom_site_type_symbol
_atom_site_fract_x
_atom_site_fract_y
_atom_site_fract_z
_atom_site_U_iso_or_equiv
_atom_site_adp_type
_atom_site_occupancy
_atom_site_symmetry_multiplicity
_atom_site_calc_flag
_atom_site_refinement_flags
_atom_site_disorder_assembly
_atom_site_disorder_group
Bi1 Bi 0.0000 0.0000 0.0000 0.0360(6) Uani 1 8 d S . .
Ba2 Ba -0.5000 0.0000 -0.27979(15) 0.0263(5) Uani 1 4 d S . .
Sb3 Sb -0.5000 -0.2984(2) 0.0000 0.0281(6) Uani 1 4 d S . .

loop_
_atom_site_aniso_label
_atom_site_aniso_U_11
_atom_site_aniso_U_22
_atom_site_aniso_U_33
_atom_site_aniso_U_23
_atom_site_aniso_U_13
_atom_site_aniso_U_12
Bi1 0.0393(9) 0.0442(10) 0.0245(8) 0.000 0.000 0.000
Ba2 0.0282(8) 0.0278(8) 0.0229(8) 0.000 0.000 0.000
Sb3 0.0313(9) 0.0303(9) 0.0225(8) 0.000 0.000 0.000

loop_
_atom_type_symbol
_atom_type_description
_atom_type_scat_dispersion_real
_atom_type_scat_dispersion_imag
_atom_type_scat_source
Sb Sb -0.5866 1.5461 'International Tables Vol C Tables 4.2.6.8 and 6.1.1.4'
Ba Ba -0.3244 2.2819 'International Tables Vol C Tables 4.2.6.8 and 6.1.1.4'
Bi Bi -4.1077 10.2566 'International Tables Vol C Tables 4.2.6.8 and 6.1.1.4'

loop_
_geom_angle_atom_site_label_1
_geom_angle_atom_site_label_2
_geom_angle_atom_site_label_3
_geom_angle
_geom_angle_site_symmetry_1
_geom_angle_site_symmetry_3
_geom_angle_publ_flag
Sb3 Bi1 Sb3 92.62(5) 9 9_455 ?
Sb3 Bi1 Sb3 180.0 9 . ?
Sb3 Bi1 Sb3 87.38(5) 9_455 . ?
Sb3 Bi1 Sb3 87.38(5) 9 1_655 ?
Sb3 Bi1 Sb3 180.0 9_455 1_655 ?
Sb3 Bi1 Sb3 92.62(5) . 1_655 ?
Sb3 Bi1 Ba2 118.273(17) 9 . ?
Sb3 Bi1 Ba2 61.728(17) 9_455 . ?
Sb3 Bi1 Ba2 61.728(17) . . ?
Sb3 Bi1 Ba2 118.272(17) 1_655 . ?
Sb3 Bi1 Ba2 61.728(17) 9 1_655 ?
Sb3 Bi1 Ba2 118.273(17) 9_455 1_655 ?
Sb3 Bi1 Ba2 118.272(17) . 1_655 ?
Sb3 Bi1 Ba2 61.728(17) 1_655 1_655 ?
Ba2 Bi1 Ba2 81.85(3) . 1_655 ?
Sb3 Bi1 Ba2 61.728(17) 9 9 ?
Sb3 Bi1 Ba2 118.273(17) 9_455 9 ?
Sb3 Bi1 Ba2 118.272(17) . 9 ?
Sb3 Bi1 Ba2 61.727(17) 1_655 9 ?
Ba2 Bi1 Ba2 180.0 . 9 ?
Ba2 Bi1 Ba2 98.15(3) 1_655 9 ?
Sb3 Bi1 Ba2 118.273(17) 9 9_455 ?
Sb3 Bi1 Ba2 61.728(17) 9_455 9_455 ?
Sb3 Bi1 Ba2 61.728(17) . 9_455 ?
Sb3 Bi1 Ba2 118.272(17) 1_655 9_455 ?
Ba2 Bi1 Ba2 98.15(3) . 9_455 ?
Ba2 Bi1 Ba2 180.0 1_655 9_455 ?
Ba2 Bi1 Ba2 81.85(3) 9 9_455 ?
Sb3 Ba2 Sb3 83.83(4) 5_454 5_554 ?
Sb3 Ba2 Sb3 51.09(6) 5_454 13_344 ?
Sb3 Ba2 Sb3 105.33(5) 5_554 13_344 ?
Sb3 Ba2 Sb3 105.33(5) 5_454 13_444 ?
Sb3 Ba2 Sb3 51.09(6) 5_554 13_444 ?
Sb3 Ba2 Sb3 83.83(4) 13_344 13_444 ?
Sb3 Ba2 Sb3 101.074(14) 5_454 9_455 ?
Sb3 Ba2 Sb3 101.074(13) 5_554 9_455 ?
Sb3 Ba2 Sb3 137.91(2) 13_344 9_455 ?
Sb3 Ba2 Sb3 137.91(2) 13_444 9_455 ?
Sb3 Ba2 Sb3 137.91(2) 5_454 . ?
Sb3 Ba2 Sb3 137.91(2) 5_554 . ?
Sb3 Ba2 Sb3 101.072(13) 13_344 . ?
Sb3 Ba2 Sb3 101.072(14) 13_444 . ?
Sb3 Ba2 Sb3 79.26(6) 9_455 . ?
Sb3 Ba2 Bi1 153.61(3) 5_454 . ?
Sb3 Ba2 Bi1 91.184(15) 5_554 . ?
Sb3 Ba2 Bi1 153.61(3) 13_344 . ?
Sb3 Ba2 Bi1 91.184(15) 13_444 . ?
Sb3 Ba2 Bi1 54.41(2) 9_455 . ?
Sb3 Ba2 Bi1 54.41(3) . . ?
Sb3 Ba2 Bi1 91.184(15) 5_454 1_455 ?
Sb3 Ba2 Bi1 153.61(3) 5_554 1_455 ?
Sb3 Ba2 Bi1 91.184(15) 13_344 1_455 ?
Sb3 Ba2 Bi1 153.61(3) 13_444 1_455 ?
Sb3 Ba2 Bi1 54.41(2) 9_455 1_455 ?
Sb3 Ba2 Bi1 54.41(3) . 1_455 ?
Bi1 Ba2 Bi1 81.85(3) . 1_455 ?
Sb3 Ba2 Ba2 52.67(2) 5_454 9_454 ?
Sb3 Ba2 Ba2 52.67(2) 5_554 9_454 ?
Sb3 Ba2 Ba2 52.67(2) 13_344 9_454 ?
Sb3 Ba2 Ba2 52.67(2) 13_444 9_454 ?
Sb3 Ba2 Ba2 140.37(3) 9_455 9_454 ?
Sb3 Ba2 Ba2 140.37(3) . 9_454 ?
Bi1 Ba2 Ba2 139.077(17) . 9_454 ?
Bi1 Ba2 Ba2 139.077(17) 1_455 9_454 ?
Sb3 Ba2 Ba2 93.82(3) 5_454 13_454 ?
Sb3 Ba2 Ba2 50.55(3) 5_554 13_454 ?
Sb3 Ba2 Ba2 142.36(5) 13_344 13_454 ?
Sb3 Ba2 Ba2 95.16(3) 13_444 13_454 ?
Sb3 Ba2 Ba2 50.52(3) 9_455 13_454 ?
Sb3 Ba2 Ba2 115.91(5) . 13_454 ?
Bi1 Ba2 Ba2 63.79(2) . 13_454 ?
Bi1 Ba2 Ba2 104.28(4) 1_455 13_454 ?
Ba2 Ba2 Ba2 97.42(4) 9_454 13_454 ?
Sb3 Ba2 Ba2 50.55(3) 5_454 13_354 ?
Sb3 Ba2 Ba2 93.82(3) 5_554 13_354 ?
Sb3 Ba2 Ba2 95.16(3) 13_344 13_354 ?
Sb3 Ba2 Ba2 142.36(5) 13_444 13_354 ?
Sb3 Ba2 Ba2 50.52(3) 9_455 13_354 ?
Sb3 Ba2 Ba2 115.91(5) . 13_354 ?
Bi1 Ba2 Ba2 104.28(4) . 13_354 ?
Bi1 Ba2 Ba2 63.79(2) 1_455 13_354 ?
Ba2 Ba2 Ba2 97.42(4) 9_454 13_354 ?
Ba2 Ba2 Ba2 63.389(15) 13_454 13_354 ?
Sb3 Ba2 Ba2 95.16(3) 5_454 13_344 ?
Sb3 Ba2 Ba2 142.36(5) 5_554 13_344 ?
Sb3 Ba2 Ba2 50.55(3) 13_344 13_344 ?
Sb3 Ba2 Ba2 93.82(3) 13_444 13_344 ?
Sb3 Ba2 Ba2 115.91(5) 9_455 13_344 ?
Sb3 Ba2 Ba2 50.52(3) . 13_344 ?
Bi1 Ba2 Ba2 104.28(4) . 13_344 ?
Bi1 Ba2 Ba2 63.79(2) 1_455 13_344 ?
Ba2 Ba2 Ba2 97.42(4) 9_454 13_344 ?
Ba2 Ba2 Ba2 165.17(7) 13_454 13_344 ?
Ba2 Ba2 Ba2 114.50(2) 13_354 13_344 ?
Sb3 Sb3 Bi1 133.69(2) 9_445 1_455 ?
Sb3 Sb3 Bi1 133.69(2) 9_445 . ?
Bi1 Sb3 Bi1 92.62(5) 1_455 . ?
Sb3 Sb3 Ba2 64.45(3) 9_445 13_344 ?
Bi1 Sb3 Ba2 79.328(14) 1_455 13_344 ?
Bi1 Sb3 Ba2 141.34(3) . 13_344 ?
Sb3 Sb3 Ba2 64.45(3) 9_445 13_444 ?
Bi1 Sb3 Ba2 141.34(3) 1_455 13_444 ?
Bi1 Sb3 Ba2 79.328(14) . 13_444 ?
Ba2 Sb3 Ba2 83.83(4) 13_344 13_444 ?
Sb3 Sb3 Ba2 64.45(3) 9_445 5_545 ?
Bi1 Sb3 Ba2 141.34(3) 1_455 5_545 ?
Bi1 Sb3 Ba2 79.328(14) . 5_545 ?
Ba2 Sb3 Ba2 128.91(6) 13_344 5_545 ?
Ba2 Sb3 Ba2 74.67(5) 13_444 5_545 ?
Sb3 Sb3 Ba2 64.45(3) 9_445 5_445 ?
Bi1 Sb3 Ba2 79.328(14) 1_455 5_445 ?
Bi1 Sb3 Ba2 141.34(3) . 5_445 ?
Ba2 Sb3 Ba2 74.67(5) 13_344 5_445 ?
Ba2 Sb3 Ba2 128.91(6) 13_444 5_445 ?
Ba2 Sb3 Ba2 83.83(4) 5_545 5_445 ?
Sb3 Sb3 Ba2 129.63(3) 9_445 9_455 ?
Bi1 Sb3 Ba2 63.86(3) 1_455 9_455 ?
Bi1 Sb3 Ba2 63.86(3) . 9_455 ?
Ba2 Sb3 Ba2 137.91(2) 13_344 9_455 ?
Ba2 Sb3 Ba2 137.91(2) 13_444 9_455 ?
Ba2 Sb3 Ba2 78.927(14) 5_545 9_455 ?
Ba2 Sb3 Ba2 78.927(14) 5_445 9_455 ?
Sb3 Sb3 Ba2 129.63(3) 9_445 . ?
Bi1 Sb3 Ba2 63.86(3) 1_455 . ?
Bi1 Sb3 Ba2 63.86(3) . . ?
Ba2 Sb3 Ba2 78.927(14) 13_344 . ?
Ba2 Sb3 Ba2 78.927(14) 13_444 . ?
Ba2 Sb3 Ba2 137.91(2) 5_545 . ?
Ba2 Sb3 Ba2 137.91(2) 5_445 . ?
Ba2 Sb3 Ba2 100.74(6) 9_455 . ?

loop_
_geom_bond_atom_site_label_1
_geom_bond_atom_site_label_2
_geom_bond_distance
_geom_bond_site_symmetry_2
_geom_bond_publ_flag
Bi1 Sb3 3.3208(14) 9 ?
Bi1 Sb3 3.3208(14) 9_455 ?
Bi1 Sb3 3.3208(14) . ?
Bi1 Sb3 3.3208(14) 1_655 ?
Bi1 Ba2 3.6659(12) . ?
Bi1 Ba2 3.6659(12) 1_655 ?
Bi1 Ba2 3.6659(12) 9 ?
Bi1 Ba2 3.6659(12) 9_455 ?
Ba2 Sb3 3.5946(12) 5_454 ?
Ba2 Sb3 3.5946(12) 5_554 ?
Ba2 Sb3 3.5947(13) 13_344 ?
Ba2 Sb3 3.5947(12) 13_444 ?
Ba2 Sb3 3.5964(17) 9_455 ?
Ba2 Sb3 3.5964(17) . ?
Ba2 Bi1 3.6659(12) 1_455 ?
Ba2 Ba2 4.360(3) 9_454 ?
Ba2 Ba2 4.5705(8) 13_454 ?
Ba2 Ba2 4.5705(8) 13_354 ?
Ba2 Ba2 4.5706(8) 13_344 ?
Sb3 Sb3 3.100(4) 9_445 ?
Sb3 Bi1 3.3208(14) 1_455 ?
Sb3 Ba2 3.5947(12) 13_344 ?
Sb3 Ba2 3.5947(12) 13_444 ?
Sb3 Ba2 3.5947(12) 5_545 ?
Sb3 Ba2 3.5947(12) 5_445 ?
Sb3 Ba2 3.5964(17) 9_455 ?
